data_2011722
loop_
_publ_author_name
'Ramos Silva, M.'
'Paix\~ao, J. A.'
'Matos Beja, A.'
'Alte da Veiga, L.'

_publ_section_title
;
 Dichlorobis(glycocyamine-O)copper(II)
;
_journal_name_full 'Acta Crystallographica, Section C'
_journal_page_first 07
_journal_page_last 08
_journal_paper_doi 10.1107/S0108270100013469
_journal_volume 57
_journal_year 2001
_chemical_formula_iupac '[Cu Cl2 (C3 H7 N3 O2)2 ]'
_chemical_formula_moiety '[Cu Cl2 (C3 H7 N3 O2)2 ]'
_chemical_formula_sum 'C6 H14 Cl2 Cu N6 O4'
_chemical_formula_weight 368.67
_space_group_IT_number 14
_symmetry_cell_setting monoclinic
_symmetry_space_group_name_Hall '-P 2ybc'
_symmetry_space_group_name_H-M 'P 1 21/c 1'
_cell_angle_alpha 90.00
_cell_angle_beta 100.250(16)
_cell_angle_gamma 90.00
_cell_formula_units_Z 2
_cell_length_a 7.047(4)
_cell_length_b 12.9533(13)
_cell_length_c 7.297(2)
_cell_measurement_temperature 293(2)
_cell_volume 655.5(4)
_diffrn_ambient_temperature 293(2)
_exptl_crystal_density_diffrn 1.868
_cod_original_sg_symbol_H-M 'P 21/c'
_cod_database_code 2011722

loop_
_symmetry_equiv_pos_as_xyz
'x, y, z'
'-x, y+1/2, -z+1/2'
'-x, -y, -z'
'x, -y-1/2, z-1/2'

loop_
_atom_site_label
_atom_site_fract_x
_atom_site_fract_y
_atom_site_fract_z
_atom_site_U_iso_or_equiv
_atom_site_adp_type
_atom_site_calc_flag
_atom_site_refinement_flags
_atom_site_occupancy
_atom_site_disorder_assembly
_atom_site_disorder_group
_atom_site_type_symbol
Cu .0000 .0000 .0000 .02235(13) Uani d S 1 . . Cu
Cl -.18966(8) .04752(4) .20643(7) .03314(16) Uani d . 1 . . Cl
O1 .0831(2) -.11914(10) .1560(2) .0275(3) Uani d . 1 . . O
N3 .7952(3) -.21300(15) .6562(3) .0374(5) Uani d . 1 . . N
H3A .8253 -.1490 .6738 .045 Uiso calc R 1 . . H
H3B .8782 -.2602 .6957 .045 Uiso calc R 1 . . H
N1 .4941(2) -.16589(14) .5078(2) .0298(4) Uani d . 1 . . N
H1 .5281 -.1028 .5311 .036 Uiso calc R 1 . . H
C3 .6203(3) -.23896(15) .5679(3) .0246(4) Uani d . 1 . . C
O2 .3029(2) -.01013(10) .3013(2) .0312(4) Uani d . 1 . . O
C1 .2278(3) -.09569(15) .2810(3) .0228(4) Uani d . 1 . . C
N2 .5746(3) -.33750(14) .5446(3) .0339(4) Uani d . 1 . . N
H2A .4610 -.3550 .4894 .041 Uiso calc R 1 . . H
H2B .6585 -.3842 .5845 .041 Uiso calc R 1 . . H
C2 .3020(3) -.18534(15) .4053(3) .0266(4) Uani d . 1 . . C
H2C .2153 -.1978 .4923 .032 Uiso calc R 1 . . H
H2D .3039 -.2469 .3300 .032 Uiso calc R 1 . . H

loop_
_atom_site_aniso_label
_atom_site_aniso_U_11
_atom_site_aniso_U_22
_atom_site_aniso_U_33
_atom_site_aniso_U_12
_atom_site_aniso_U_13
_atom_site_aniso_U_23
Cu .0223(2) .0158(2) .0256(2) .00103(12) -.00466(13) .00223(12)
Cl .0335(3) .0281(3) .0374(3) .0033(2) .0050(2) -.0027(2)
O1 .0267(7) .0202(7) .0309(7) .0005(6) -.0071(6) .0036(6)
N3 .0285(10) .0264(9) .0511(12) .0061(8) -.0100(8) -.0045(9)
N1 .0288(9) .0177(9) .0366(10) .0027(7) -.0114(8) .0002(7)
C3 .0265(10) .0229(10) .0233(9) .0037(8) .0016(8) .0001(8)
O2 .0314(8) .0175(7) .0406(8) -.0023(6) -.0046(6) .0014(6)
C1 .0225(10) .0200(10) .0251(10) .0034(8) .0024(8) .0004(8)
N2 .0296(9) .0205(9) .0480(11) .0047(8) -.0033(8) .0036(8)
C2 .0265(10) .0211(10) .0281(10) -.0002(8) -.0056(8) .0046(8)

loop_
_geom_bond_atom_site_label_1
_geom_bond_atom_site_label_2
_geom_bond_site_symmetry_2
_geom_bond_distance
_geom_bond_publ_flag
Cu O1 3 1.9449(13) ?
Cu O1 . 1.9449(13) yes
Cu Cl 3 2.2695(8) ?
Cu Cl . 2.2696(8) yes
O1 C1 . 1.278(2) yes
N3 C3 . 1.328(3) yes
N3 H3A . .8600 ?
N3 H3B . .8600 ?
N1 C3 . 1.319(3) yes
N1 C2 . 1.447(3) yes
N1 H1 . .8600 ?
C3 N2 . 1.320(3) yes
O2 C1 . 1.226(2) yes
C1 C2 . 1.509(3) yes
N2 H2A . .8600 ?
N2 H2B . .8600 ?
C2 H2C . .9700 ?
C2 H2D . .9700 ?
